data_4020583
loop_
_publ_author_name
'Ivan Halasz'
'Ernest Me\<strovi\'c'
'Helena \<Ci\<cak'
'Zlatko Mihali\'c'
'Hrvoj Van\<cik'

_publ_section_title
;
 Solid-State Reaction Mechanisms in Monomer-Dimer
 Interconversions of p-Bromonitrosobenzene.
 Single-Crystal-to-Single-Crystal Photodissociation and
 Formation of New Non-van der Waals Close Contacts
;
_journal_name_full 'Journal of Organic Chemistry'
_journal_page_first 8461
_journal_page_last 8467
_journal_paper_doi 10.1021/jo051236u
_journal_volume 70
_journal_year 2005
_chemical_formula_moiety 'C6 H4 Br N O'
_chemical_formula_sum 'C6 H4 Br N O'
_chemical_formula_weight 186.01
_space_group_IT_number 4
_symmetry_cell_setting monoclinic
_symmetry_space_group_name_Hall 'P 2yb'
_symmetry_space_group_name_H-M 'P 1 21 1'
_cell_angle_alpha 90.00
_cell_angle_beta 104.65(3)
_cell_angle_gamma 90.00
_cell_formula_units_Z 2
_cell_length_a 6.436(3)
_cell_length_b 3.8375(12)
_cell_length_c 12.878(4)
_cell_measurement_temperature 100(1)
_cell_volume 307.7(2)
_diffrn_ambient_temperature 100(1)
_exptl_crystal_density_diffrn 2.008
_cod_original_sg_symbol_H-M 'P 21'
_cod_database_code 4020583

loop_
_symmetry_equiv_pos_as_xyz
'x, y, z'
'-x, y+1/2, -z'

loop_
_atom_site_label
_atom_site_type_symbol
_atom_site_fract_x
_atom_site_fract_y
_atom_site_fract_z
_atom_site_U_iso_or_equiv
_atom_site_adp_type
_atom_site_occupancy
_atom_site_symmetry_multiplicity
_atom_site_calc_flag
_atom_site_refinement_flags
_atom_site_disorder_assembly
_atom_site_disorder_group
C1 C 0.447(3) 0.452(6) 0.6352(17) 0.035(6) Uiso 1 1 d D . .
C2 C 0.235(3) 0.555(6) 0.6277(16) 0.029(5) Uiso 1 1 d D . .
H2 H 0.1530 0.6502 0.5641 0.035 Uiso 1 1 calc R . .
C3 C 0.148(3) 0.515(5) 0.7155(13) 0.022(4) Uiso 1 1 d D . .
H3 H 0.0132 0.6001 0.7170 0.026 Uiso 1 1 calc R . .
C4 C 0.282(4) 0.334(9) 0.801(2) 0.077(11) Uiso 1 1 d D . .
C5 C 0.506(3) 0.267(6) 0.8184(16) 0.031(5) Uiso 1 1 d D . .
H5 H 0.5931 0.1944 0.8841 0.037 Uiso 1 1 calc R . .
C6 C 0.583(4) 0.319(6) 0.7281(16) 0.050(7) Uiso 1 1 d D . .
H6 H 0.7251 0.2647 0.7299 0.060 Uiso 1 1 calc R . .
N N 0.537(3) 0.532(6) 0.5506(17) 0.040(5) Uiso 1 1 d . . .
O O 0.708(2) 0.652(5) 0.5613(13) 0.048(4) Uiso 1 1 d . . .
Br Br 0.1582(4) 0.2013(12) 0.92421(19) 0.0633(13) Uani 1 1 d . . .

loop_
_atom_site_aniso_label
_atom_site_aniso_U_11
_atom_site_aniso_U_22
_atom_site_aniso_U_33
_atom_site_aniso_U_23
_atom_site_aniso_U_13
_atom_site_aniso_U_12
Br 0.074(2) 0.073(2) 0.0498(16) -0.007(2) 0.0284(13) -0.016(2)

loop_
_geom_bond_atom_site_label_1
_geom_bond_atom_site_label_2
_geom_bond_distance
_geom_bond_site_symmetry_2
_geom_bond_publ_flag
C1 N 1.39(3) . ?
C1 C6 1.389(17) . ?
C1 C2 1.400(17) . ?
C2 C3 1.394(17) . ?
C2 H2 0.9300 . ?
C3 C4 1.404(18) . ?
C3 H3 0.9300 . ?
C4 C5 1.427(18) . ?
C4 Br 2.01(3) . ?
C5 C6 1.389(17) . ?
C5 H5 0.9300 . ?
C6 H6 0.9300 . ?
N O 1.17(3) . ?

loop_
_cod_related_entry_id
_cod_related_entry_database
_cod_related_entry_code
1 ChemSpider 307440
